data_4102753
loop_
_publ_author_name
'Yu-Jun Zhao'
'Bin Li'
'Li-Jun Serena Tan'
'Zhi-Liang Shen'
'Teck-Peng Loh'

_publ_section_title
;
 Enantioselective Cationic Polyene Cyclization vs Enantioselective
 Intramolecular Carbonyl-Ene Reaction
;
_journal_name_full 'Journal of the American Chemical Society'
_journal_page_first 10242
_journal_page_last 10244
_journal_paper_doi 10.1021/ja104119j
_journal_volume 132
_journal_year 2010
_chemical_absolute_configuration ad
_chemical_formula_moiety 'C18 H25 Cl O2'
_chemical_formula_sum 'C18 H25 Cl O2'
_chemical_formula_weight 308.83
_chemical_name_systematic
; 
 ? 
;
_space_group_IT_number 19
_symmetry_cell_setting orthorhombic
_symmetry_space_group_name_Hall 'P 2ac 2ab'
_symmetry_space_group_name_H-M 'P 21 21 21'
_atom_sites_solution_hydrogens geom
_atom_sites_solution_primary direct
_atom_sites_solution_secondary difmap
_audit_creation_method SHELXL-97
_cell_angle_alpha 90.00
_cell_angle_beta 90.00
_cell_angle_gamma 90.00
_cell_formula_units_Z 4
_cell_length_a 6.6693(2)
_cell_length_b 7.8743(4)
_cell_length_c 30.0251(12)
_cell_measurement_reflns_used 4618
_cell_measurement_temperature 103(2)
_cell_measurement_theta_max 27.02
_cell_measurement_theta_min 2.67
_cell_volume 1576.80(11)
_computing_cell_refinement 'Bruker SAINT'
_computing_data_collection 'Bruker APEX2'
_computing_data_reduction 'Bruker SAINT'
_computing_molecular_graphics 'Bruker SHELXTL'
_computing_publication_material 'Bruker SHELXTL'
_computing_structure_refinement 'SHELXL-97 (Sheldrick, 2008)'
_computing_structure_solution 'SHELXS-97 (Sheldrick, 2008)'
_diffrn_ambient_temperature 103(2)
_diffrn_measured_fraction_theta_full 1.000
_diffrn_measured_fraction_theta_max 1.000
_diffrn_measurement_device_type 'Bruker APEX-II CCD'
_diffrn_measurement_method '\f and \w scans'
_diffrn_radiation_monochromator graphite
_diffrn_radiation_source 'fine-focus sealed tube'
_diffrn_radiation_type MoK\a
_diffrn_radiation_wavelength 0.71073
_diffrn_reflns_av_R_equivalents 0.0485
_diffrn_reflns_av_sigmaI/netI 0.0456
_diffrn_reflns_limit_h_max 8
_diffrn_reflns_limit_h_min -8
_diffrn_reflns_limit_k_max 9
_diffrn_reflns_limit_k_min -10
_diffrn_reflns_limit_l_max 39
_diffrn_reflns_limit_l_min -39
_diffrn_reflns_number 18283
_diffrn_reflns_theta_full 27.98
_diffrn_reflns_theta_max 27.98
_diffrn_reflns_theta_min 1.36
_exptl_absorpt_coefficient_mu 0.245
_exptl_absorpt_correction_T_max 0.9619
_exptl_absorpt_correction_T_min 0.9127
_exptl_absorpt_correction_type multi-scan
_exptl_absorpt_process_details sadabs
_exptl_crystal_colour colourless
_exptl_crystal_density_diffrn 1.301
_exptl_crystal_density_method 'not measured'
_exptl_crystal_description block
_exptl_crystal_F_000 664
_exptl_crystal_size_max 0.38
_exptl_crystal_size_mid 0.30
_exptl_crystal_size_min 0.16
_refine_diff_density_max 0.313
_refine_diff_density_min -0.285
_refine_diff_density_rms 0.066
_refine_ls_abs_structure_details 'Flack H D (1983), Acta Cryst. A39, 876-881'
_refine_ls_abs_structure_Flack 0.03(6)
_refine_ls_extinction_method none
_refine_ls_goodness_of_fit_ref 1.087
_refine_ls_hydrogen_treatment constr
_refine_ls_matrix_type full
_refine_ls_number_parameters 195
_refine_ls_number_reflns 3810
_refine_ls_number_restraints 0
_refine_ls_restrained_S_all 1.087
_refine_ls_R_factor_all 0.0447
_refine_ls_R_factor_gt 0.0373
_refine_ls_shift/su_max 0.001
_refine_ls_shift/su_mean 0.000
_refine_ls_structure_factor_coef Fsqd
_refine_ls_weighting_details 'calc w=1/[\s^2^(Fo^2^)+(0.0583P)^2^+0.0066P] where P=(Fo^2^+2Fc^2^)/3'
_refine_ls_weighting_scheme calc
_refine_ls_wR_factor_gt 0.0916
_refine_ls_wR_factor_ref 0.1043
_reflns_number_gt 3387
_reflns_number_total 3810
_reflns_threshold_expression >2sigma(I)
_cod_data_source_file ja104119j_si_004.cif
_cod_data_source_block ltp190
_cod_database_code 4102753

loop_
_symmetry_equiv_pos_as_xyz
'x, y, z'
'-x+1/2, -y, z+1/2'
'-x, y+1/2, -z+1/2'
'x+1/2, -y+1/2, -z'

loop_
_atom_site_label
_atom_site_type_symbol
_atom_site_fract_x
_atom_site_fract_y
_atom_site_fract_z
_atom_site_U_iso_or_equiv
_atom_site_adp_type
_atom_site_occupancy
_atom_site_symmetry_multiplicity
_atom_site_calc_flag
_atom_site_refinement_flags
C1 C 1.0051(3) 0.6995(2) -0.00412(5) 0.0157(3) Uani 1 1 d .
H1 H 1.0076 0.5869 -0.0155 0.019 Uiso 1 1 calc R
C2 C 1.0021(3) 0.8343(2) -0.03357(5) 0.0175(4) Uani 1 1 d .
H2 H 1.0003 0.8155 -0.0648 0.021 Uiso 1 1 calc R
C3 C 1.0020(3) 0.9970(2) -0.01636(5) 0.0178(4) Uani 1 1 d .
C4 C 1.0010(3) 1.0269(2) 0.02888(5) 0.0170(4) Uani 1 1 d .
H4 H 1.0015 1.1402 0.0398 0.020 Uiso 1 1 calc R
C5 C 0.9993(3) 0.8899(2) 0.05888(5) 0.0140(3) Uani 1 1 d .
C6 C 1.0046(3) 0.7248(2) 0.04205(5) 0.0128(3) Uani 1 1 d .
C7 C 1.0064(3) 0.5702(2) 0.07203(5) 0.0134(3) Uani 1 1 d .
H7A H 1.1119 0.4912 0.0616 0.016 Uiso 1 1 calc R
H7B H 0.8759 0.5111 0.0694 0.016 Uiso 1 1 calc R
C8 C 1.0440(3) 0.6118(2) 0.12101(5) 0.0137(4) Uani 1 1 d .
H8A H 1.1881 0.6362 0.1258 0.016 Uiso 1 1 calc R
H8B H 1.0067 0.5135 0.1398 0.016 Uiso 1 1 calc R
C9 C 0.9177(3) 0.7673(2) 0.13403(5) 0.0116(3) Uani 1 1 d .
H9 H 0.7826 0.7457 0.1208 0.014 Uiso 1 1 calc R
C10 C 0.9979(3) 0.9282(2) 0.10931(5) 0.0137(3) Uani 1 1 d .
C11 C 1.2138(3) 0.9798(3) 0.12239(6) 0.0181(4) Uani 1 1 d .
H11A H 1.3064 0.8875 0.1149 0.027 Uiso 1 1 calc R
H11B H 1.2196 1.0020 0.1545 0.027 Uiso 1 1 calc R
H11C H 1.2521 1.0826 0.1061 0.027 Uiso 1 1 calc R
C12 C 0.8537(3) 1.0760(2) 0.11932(6) 0.0182(4) Uani 1 1 d .
H12A H 0.9054 1.1807 0.1051 0.022 Uiso 1 1 calc R
H12B H 0.7210 1.0507 0.1061 0.022 Uiso 1 1 calc R
C13 C 0.8292(3) 1.1068(2) 0.16892(6) 0.0193(4) Uani 1 1 d .
H13A H 0.9602 1.1394 0.1819 0.023 Uiso 1 1 calc R
H13B H 0.7347 1.2020 0.1737 0.023 Uiso 1 1 calc R
C14 C 0.7512(3) 0.9496(2) 0.19249(6) 0.0158(4) Uani 1 1 d .
H14A H 0.6126 0.9270 0.1822 0.019 Uiso 1 1 calc R
H14B H 0.7455 0.9727 0.2249 0.019 Uiso 1 1 calc R
C15 C 0.8783(2) 0.7904(2) 0.18467(6) 0.0124(4) Uani 1 1 d .
C16 C 0.7739(3) 0.6320(2) 0.20698(6) 0.0139(4) Uani 1 1 d .
C17 C 0.6847(3) 0.6753(3) 0.25265(5) 0.0172(4) Uani 1 1 d .
H17A H 0.6510 0.5701 0.2684 0.026 Uiso 1 1 calc R
H17B H 0.5631 0.7435 0.2487 0.026 Uiso 1 1 calc R
H17C H 0.7828 0.7398 0.2701 0.026 Uiso 1 1 calc R
C18 C 0.6086(3) 0.5559(2) 0.17782(6) 0.0171(4) Uani 1 1 d .
H18A H 0.6677 0.5103 0.1504 0.026 Uiso 1 1 calc R
H18B H 0.5109 0.6443 0.1702 0.026 Uiso 1 1 calc R
H18C H 0.5412 0.4643 0.1941 0.026 Uiso 1 1 calc R
Cl1 Cl 1.00272(8) 1.17136(6) -0.052713(13) 0.02424(13) Uani 1 1 d .
O1 O 1.06682(18) 0.81466(16) 0.20839(4) 0.0144(3) Uani 1 1 d .
H1A H 1.1094 0.7204 0.2174 0.022 Uiso 1 1 calc R
O2 O 0.93199(18) 0.50872(17) 0.21340(4) 0.0163(3) Uani 1 1 d .
H2A H 0.9148 0.4583 0.2378 0.025 Uiso 1 1 calc R

loop_
_atom_site_aniso_label
_atom_site_aniso_U_11
_atom_site_aniso_U_22
_atom_site_aniso_U_33
_atom_site_aniso_U_23
_atom_site_aniso_U_13
_atom_site_aniso_U_12
C1 0.0122(8) 0.0213(9) 0.0135(8) -0.0004(7) 0.0004(8) 0.0008(9)
C2 0.0138(8) 0.0275(10) 0.0113(7) 0.0028(7) -0.0020(7) -0.0032(10)
C3 0.0145(8) 0.0237(10) 0.0151(8) 0.0097(7) -0.0003(8) -0.0004(9)
C4 0.0160(8) 0.0175(9) 0.0175(8) 0.0019(7) -0.0004(8) -0.0014(9)
C5 0.0124(7) 0.0175(9) 0.0120(7) 0.0015(7) 0.0002(8) -0.0017(9)
C6 0.0079(7) 0.0182(9) 0.0124(7) 0.0010(6) -0.0005(7) -0.0002(8)
C7 0.0148(8) 0.0130(8) 0.0125(7) -0.0011(6) 0.0008(7) 0.0002(8)
C8 0.0171(10) 0.0126(9) 0.0116(7) -0.0005(7) -0.0004(6) 0.0023(7)
C9 0.0130(8) 0.0108(9) 0.0110(8) 0.0002(7) -0.0007(7) 0.0005(7)
C10 0.0170(8) 0.0125(9) 0.0117(7) 0.0012(6) -0.0019(7) -0.0015(9)
C11 0.0193(9) 0.0189(11) 0.0161(9) 0.0016(8) -0.0008(7) -0.0059(8)
C12 0.0247(10) 0.0122(10) 0.0175(9) 0.0017(8) -0.0004(7) 0.0023(8)
C13 0.0291(10) 0.0103(9) 0.0186(9) -0.0001(8) 0.0010(8) 0.0046(8)
C14 0.0195(9) 0.0151(10) 0.0129(8) -0.0025(7) 0.0010(7) 0.0038(8)
C15 0.0127(8) 0.0133(10) 0.0112(8) -0.0013(7) -0.0024(6) 0.0018(6)
C16 0.0158(8) 0.0123(9) 0.0136(8) 0.0022(7) -0.0005(7) 0.0022(7)
C17 0.0179(9) 0.0196(10) 0.0142(8) 0.0035(8) 0.0025(7) 0.0019(8)
C18 0.0184(9) 0.0148(9) 0.0180(9) 0.0035(8) -0.0011(7) -0.0032(7)
Cl1 0.0264(2) 0.0274(3) 0.0189(2) 0.01269(18) 0.0015(2) -0.0001(2)
O1 0.0152(6) 0.0140(6) 0.0139(6) -0.0013(6) -0.0049(5) 0.0005(5)
O2 0.0210(6) 0.0144(7) 0.0137(6) 0.0046(5) 0.0010(5) 0.0044(5)

loop_
_atom_type_symbol
_atom_type_description
_atom_type_scat_dispersion_real
_atom_type_scat_dispersion_imag
_atom_type_scat_source
C C 0.0033 0.0016 'International Tables Vol C Tables 4.2.6.8 and 6.1.1.4'
H H 0.0000 0.0000 'International Tables Vol C Tables 4.2.6.8 and 6.1.1.4'
O O 0.0106 0.0060 'International Tables Vol C Tables 4.2.6.8 and 6.1.1.4'
Cl Cl 0.1484 0.1585 'International Tables Vol C Tables 4.2.6.8 and 6.1.1.4'

loop_
_geom_angle_atom_site_label_1
_geom_angle_atom_site_label_2
_geom_angle_atom_site_label_3
_geom_angle
C2 C1 C6 121.63(16)
C2 C1 H1 119.2
C6 C1 H1 119.2
C1 C2 C3 118.21(15)
C1 C2 H2 120.9
C3 C2 H2 120.9
C4 C3 C2 121.82(16)
C4 C3 Cl1 118.63(14)
C2 C3 Cl1 119.54(12)
C3 C4 C5 120.00(16)
C3 C4 H4 120.0
C5 C4 H4 120.0
C6 C5 C4 118.89(14)
C6 C5 C10 122.51(14)
C4 C5 C10 118.58(15)
C5 C6 C1 119.41(15)
C5 C6 C7 122.29(14)
C1 C6 C7 118.29(15)
C6 C7 C8 113.65(14)
C6 C7 H7A 108.8
C8 C7 H7A 108.8
C6 C7 H7B 108.8
C8 C7 H7B 108.8
H7A C7 H7B 107.7
C7 C8 C9 109.00(13)
C7 C8 H8A 109.9
C9 C8 H8A 109.9
C7 C8 H8B 109.9
C9 C8 H8B 109.9
H8A C8 H8B 108.3
C8 C9 C15 115.75(14)
C8 C9 C10 109.73(13)
C15 C9 C10 115.35(14)
C8 C9 H9 104.9
C15 C9 H9 104.9
C10 C9 H9 104.9
C12 C10 C5 110.06(14)
C12 C10 C11 109.45(15)
C5 C10 C11 107.14(15)
C12 C10 C9 107.85(14)
C5 C10 C9 108.02(13)
C11 C10 C9 114.29(15)
C10 C11 H11A 109.5
C10 C11 H11B 109.5
H11A C11 H11B 109.5
C10 C11 H11C 109.5
H11A C11 H11C 109.5
H11B C11 H11C 109.5
C13 C12 C10 112.29(15)
C13 C12 H12A 109.1
C10 C12 H12A 109.1
C13 C12 H12B 109.1
C10 C12 H12B 109.1
H12A C12 H12B 107.9
C14 C13 C12 111.38(16)
C14 C13 H13A 109.4
C12 C13 H13A 109.4
C14 C13 H13B 109.4
C12 C13 H13B 109.4
H13A C13 H13B 108.0
C13 C14 C15 113.97(14)
C13 C14 H14A 108.8
C15 C14 H14A 108.8
C13 C14 H14B 108.8
C15 C14 H14B 108.8
H14A C14 H14B 107.7
O1 C15 C14 107.17(14)
O1 C15 C9 110.33(13)
C14 C15 C9 109.82(14)
O1 C15 C16 106.09(13)
C14 C15 C16 109.74(13)
C9 C15 C16 113.45(14)
O2 C16 C18 109.78(14)
O2 C16 C17 108.24(14)
C18 C16 C17 108.61(14)
O2 C16 C15 105.39(12)
C18 C16 C15 112.63(14)
C17 C16 C15 112.06(15)
C16 C17 H17A 109.5
C16 C17 H17B 109.5
H17A C17 H17B 109.5
C16 C17 H17C 109.5
H17A C17 H17C 109.5
H17B C17 H17C 109.5
C16 C18 H18A 109.5
C16 C18 H18B 109.5
H18A C18 H18B 109.5
C16 C18 H18C 109.5
H18A C18 H18C 109.5
H18B C18 H18C 109.5
C15 O1 H1A 109.5
C16 O2 H2A 109.5

loop_
_geom_bond_atom_site_label_1
_geom_bond_atom_site_label_2
_geom_bond_distance
C1 C2 1.381(2)
C1 C6 1.401(2)
C1 H1 0.9500
C2 C3 1.382(3)
C2 H2 0.9500
C3 C4 1.378(2)
C3 Cl1 1.7542(17)
C4 C5 1.406(2)
C4 H4 0.9500
C5 C6 1.395(2)
C5 C10 1.544(2)
C6 C7 1.514(2)
C7 C8 1.527(2)
C7 H7A 0.9900
C7 H7B 0.9900
C8 C9 1.537(2)
C8 H8A 0.9900
C8 H8B 0.9900
C9 C15 1.554(2)
C9 C10 1.562(2)
C9 H9 1.0000
C10 C12 1.540(3)
C10 C11 1.547(3)
C11 H11A 0.9800
C11 H11B 0.9800
C11 H11C 0.9800
C12 C13 1.518(2)
C12 H12A 0.9900
C12 H12B 0.9900
C13 C14 1.517(3)
C13 H13A 0.9900
C13 H13B 0.9900
C14 C15 1.532(2)
C14 H14A 0.9900
C14 H14B 0.9900
C15 O1 1.458(2)
C15 C16 1.577(2)
C16 O2 1.446(2)
C16 C18 1.530(2)
C16 C17 1.533(2)
C17 H17A 0.9800
C17 H17B 0.9800
C17 H17C 0.9800
C18 H18A 0.9800
C18 H18B 0.9800
C18 H18C 0.9800
O1 H1A 0.8400
O2 H2A 0.8400
